data_7001096
loop_
_publ_author_name
'Zhang, Jie'
'Ma, Liping'
'Han, Yanan'
'Zhang, Fuyan Han Zhengxing'
'Cai, Ruifang'
'Chen, Zhenxia'
'Zhou, Xigeng'

_publ_section_title
;
 Facile construction of the guanidine substituent or guanidinate
 anionic ligand through addition of the adjacent amino group to
 carbodiimide
;
_journal_issue 17
_journal_name_full 'Dalton Transactions'
_journal_page_first 3298
_journal_page_last 3305
_journal_paper_doi 10.1039/b813711k
_journal_year 2009
_chemical_formula_sum 'C56 H80 N6 O2 S2 Y2'
_chemical_formula_weight 1111.20
_chemical_name_systematic
;
?
;
_space_group_IT_number 14
_symmetry_cell_setting monoclinic
_symmetry_space_group_name_Hall '-P 2yn'
_symmetry_space_group_name_H-M 'P 1 21/n 1'
_atom_sites_solution_hydrogens geom
_atom_sites_solution_primary direct
_atom_sites_solution_secondary difmap
_audit_creation_method SHELXL-97
_cell_angle_alpha 90.00
_cell_angle_beta 99.351(3)
_cell_angle_gamma 90.00
_cell_formula_units_Z 2
_cell_length_a 10.340(3)
_cell_length_b 20.754(5)
_cell_length_c 15.309(4)
_cell_measurement_reflns_used 1814
_cell_measurement_temperature 293(2)
_cell_measurement_theta_max 18.45
_cell_measurement_theta_min 2.22
_cell_volume 3241.6(15)
_computing_cell_refinement 'Bruker XSCANS'
_computing_data_collection 'Bruker XSCANS'
_computing_data_reduction 'Bruker SHELXTL'
_computing_molecular_graphics 'Bruker SHELXTL'
_computing_publication_material 'Bruker SHELXTL'
_computing_structure_refinement 'SHELXL-97 (Sheldrick, 1997)'
_computing_structure_solution 'SHELXS-97 (Sheldrick, 1990)'
_diffrn_ambient_temperature 293(2)
_diffrn_measured_fraction_theta_full 0.997
_diffrn_measured_fraction_theta_max 0.997
_diffrn_measurement_device_type 'Bruker P4'
_diffrn_measurement_method '\w scans'
_diffrn_radiation_monochromator graphite
_diffrn_radiation_source 'fine-focus sealed tube'
_diffrn_radiation_type MoK\a
_diffrn_radiation_wavelength 0.71073
_diffrn_reflns_av_R_equivalents 0.0000
_diffrn_reflns_av_sigmaI/netI 0.0850
_diffrn_reflns_limit_h_max 12
_diffrn_reflns_limit_h_min -12
_diffrn_reflns_limit_k_max 24
_diffrn_reflns_limit_k_min 0
_diffrn_reflns_limit_l_max 18
_diffrn_reflns_limit_l_min 0
_diffrn_reflns_number 5702
_diffrn_reflns_theta_full 25.01
_diffrn_reflns_theta_max 25.01
_diffrn_reflns_theta_min 1.96
_exptl_absorpt_coefficient_mu 1.884
_exptl_absorpt_correction_T_max 0.8639
_exptl_absorpt_correction_T_min 0.7653
_exptl_absorpt_correction_type multi-scan
_exptl_absorpt_process_details sadabs
_exptl_crystal_colour colorless
_exptl_crystal_density_diffrn 1.138
_exptl_crystal_density_method 'not measured'
_exptl_crystal_description prism
_exptl_crystal_F_000 1168
_exptl_crystal_size_max 0.15
_exptl_crystal_size_mid 0.10
_exptl_crystal_size_min 0.08
_refine_diff_density_max 0.518
_refine_diff_density_min -0.364
_refine_diff_density_rms 0.065
_refine_ls_extinction_method none
_refine_ls_goodness_of_fit_ref 0.934
_refine_ls_hydrogen_treatment mixed
_refine_ls_matrix_type full
_refine_ls_number_parameters 310
_refine_ls_number_reflns 5702
_refine_ls_number_restraints 2
_refine_ls_restrained_S_all 0.934
_refine_ls_R_factor_all 0.0791
_refine_ls_R_factor_gt 0.0470
_refine_ls_shift/su_max 0.001
_refine_ls_shift/su_mean 0.000
_refine_ls_structure_factor_coef Fsqd
_refine_ls_weighting_details 'calc w=1/[\s^2^(Fo^2^)+(0.0578P)^2^+0.0000P] where P=(Fo^2^+2Fc^2^)/3'
_refine_ls_weighting_scheme calc
_refine_ls_wR_factor_gt 0.1069
_refine_ls_wR_factor_ref 0.1157
_reflns_number_gt 3602
_reflns_number_total 5702
_reflns_threshold_expression >2sigma(I)
_cod_data_source_file b813711k.txt
_cod_data_source_block 51128b
_cod_depositor_comments
;
The following automatic conversions were performed:
'_symmetry_cell_setting' value 'Monoclinic' changed to 'monoclinic'
according to '/home/saulius/struct/CIF-dictionaries/cif_core.dic'
dictionary named 'cif_core.dic' version 2.4.1 from 2010-06-29.

Automatic conversion script
Id: cif_fix_enum 1527 2010-12-29 10:47:43Z saulius 
;
_cod_original_cell_volume 3241.6(13)
_cod_original_sg_symbol_H-M P2(1)/n
_cod_database_code 7001096

loop_
_symmetry_equiv_pos_as_xyz
'x, y, z'
'-x+1/2, y+1/2, -z+1/2'
'-x, -y, -z'
'x-1/2, -y-1/2, z-1/2'

loop_
_atom_site_label
_atom_site_type_symbol
_atom_site_fract_x
_atom_site_fract_y
_atom_site_fract_z
_atom_site_U_iso_or_equiv
_atom_site_adp_type
_atom_site_occupancy
_atom_site_symmetry_multiplicity
_atom_site_calc_flag
_atom_site_refinement_flags
_atom_site_disorder_assembly
_atom_site_disorder_group
Y1 Y 0.61492(4) 1.048188(16) 0.60653(2) 0.03840(14) Uani 1 1 d . . .
S1 S 0.65356(10) 0.97136(4) 0.46346(6) 0.0411(3) Uani 1 1 d . . .
N1 N 0.6076(3) 0.94000(13) 0.64362(19) 0.0376(7) Uani 1 1 d . . .
N2 N 0.5719(3) 1.01043(14) 0.74591(19) 0.0444(8) Uani 1 1 d . . .
N3 N 0.5606(3) 0.89883(15) 0.78042(19) 0.0464(8) Uani 1 1 d D . .
H3' H 0.564(4) 0.9121(18) 0.8326(14) 0.056 Uiso 1 1 d D . .
C1 C 0.7532(6) 1.1585(2) 0.6368(4) 0.0872(18) Uani 1 1 d . . .
H1A H 0.8355 1.1552 0.6716 0.105 Uiso 1 1 calc R . .
C2 C 0.7250(6) 1.1529(2) 0.5470(4) 0.0728(14) Uani 1 1 d . . .
H2A H 0.7858 1.1455 0.5095 0.087 Uiso 1 1 calc R . .
C3 C 0.5934(6) 1.1598(2) 0.5211(3) 0.0655(13) Uani 1 1 d . . .
H3A H 0.5495 1.1574 0.4632 0.079 Uiso 1 1 calc R . .
C4 C 0.5362(5) 1.1710(2) 0.5945(4) 0.0717(14) Uani 1 1 d . . .
H4A H 0.4476 1.1779 0.5954 0.086 Uiso 1 1 calc R . .
C5 C 0.6346(8) 1.1700(2) 0.6663(4) 0.0847(17) Uani 1 1 d . . .
H5A H 0.6239 1.1760 0.7249 0.102 Uiso 1 1 calc R . .
C6 C 0.7168(4) 0.90338(17) 0.5276(2) 0.0427(9) Uani 1 1 d . . .
C7 C 0.8001(4) 0.8607(2) 0.4943(3) 0.0584(12) Uani 1 1 d . . .
H7A H 0.8173 0.8666 0.4371 0.070 Uiso 1 1 calc R . .
C8 C 0.8579(5) 0.8100(2) 0.5439(3) 0.0705(14) Uani 1 1 d . . .
H8A H 0.9140 0.7821 0.5207 0.085 Uiso 1 1 calc R . .
C9 C 0.8313(4) 0.8011(2) 0.6282(3) 0.0660(13) Uani 1 1 d . . .
H9A H 0.8698 0.7669 0.6622 0.079 Uiso 1 1 calc R . .
C10 C 0.7492(4) 0.84187(18) 0.6626(3) 0.0512(11) Uani 1 1 d . . .
H10A H 0.7334 0.8350 0.7199 0.061 Uiso 1 1 calc R . .
C11 C 0.6883(4) 0.89358(17) 0.6141(2) 0.0400(9) Uani 1 1 d . . .
C12 C 0.5803(4) 0.94901(18) 0.7251(2) 0.0401(9) Uani 1 1 d . . .
C13 C 0.4758(4) 0.84465(17) 0.7494(2) 0.0438(10) Uani 1 1 d . . .
H13A H 0.5023 0.8283 0.6949 0.053 Uiso 1 1 calc R . .
C14 C 0.4958(4) 0.79152(19) 0.8175(3) 0.0592(12) Uani 1 1 d . . .
H14A H 0.4798 0.8085 0.8738 0.071 Uiso 1 1 calc R . .
H14B H 0.5864 0.7774 0.8251 0.071 Uiso 1 1 calc R . .
C15 C 0.4076(5) 0.7341(2) 0.7928(3) 0.0758(15) Uani 1 1 d . . .
H15A H 0.4300 0.7137 0.7403 0.091 Uiso 1 1 calc R . .
H15B H 0.4202 0.7029 0.8406 0.091 Uiso 1 1 calc R . .
C16 C 0.2669(5) 0.7553(2) 0.7755(4) 0.0897(17) Uani 1 1 d . . .
H16A H 0.2429 0.7723 0.8296 0.108 Uiso 1 1 calc R . .
H16B H 0.2114 0.7183 0.7576 0.108 Uiso 1 1 calc R . .
C17 C 0.2438(5) 0.8063(3) 0.7038(4) 0.0928(17) Uani 1 1 d . . .
H17A H 0.1531 0.8202 0.6958 0.111 Uiso 1 1 calc R . .
H17B H 0.2604 0.7882 0.6483 0.111 Uiso 1 1 calc R . .
C18 C 0.3336(4) 0.8642(2) 0.7284(3) 0.0684(13) Uani 1 1 d . . .
H18A H 0.3223 0.8945 0.6796 0.082 Uiso 1 1 calc R . .
H18B H 0.3086 0.8856 0.7794 0.082 Uiso 1 1 calc R . .
C19 C 0.5120(4) 1.03244(18) 0.8206(2) 0.0529(11) Uani 1 1 d . . .
H19A H 0.4823 0.9945 0.8499 0.064 Uiso 1 1 calc R . .
C20 C 0.6111(5) 1.0676(3) 0.8866(3) 0.0854(17) Uani 1 1 d . . .
H20A H 0.6504 1.1017 0.8565 0.103 Uiso 1 1 calc R . .
H20B H 0.6802 1.0379 0.9108 0.103 Uiso 1 1 calc R . .
C21 C 0.5501(6) 1.0970(3) 0.9632(3) 0.101(2) Uani 1 1 d . . .
H21A H 0.5251 1.0625 0.9999 0.121 Uiso 1 1 calc R . .
H21B H 0.6152 1.1233 0.9997 0.121 Uiso 1 1 calc R . .
C22 C 0.4342(6) 1.1367(2) 0.9308(3) 0.0825(16) Uani 1 1 d . . .
H22A H 0.4612 1.1745 0.9009 0.099 Uiso 1 1 calc R . .
H22B H 0.3951 1.1513 0.9808 0.099 Uiso 1 1 calc R . .
C23 C 0.3344(5) 1.0999(3) 0.8683(3) 0.0856(16) Uani 1 1 d . . .
H23A H 0.2612 1.1279 0.8461 0.103 Uiso 1 1 calc R . .
H23B H 0.3014 1.0644 0.8994 0.103 Uiso 1 1 calc R . .
C24 C 0.3960(4) 1.0739(2) 0.7901(3) 0.0707(14) Uani 1 1 d . . .
H24A H 0.3309 1.0491 0.7512 0.085 Uiso 1 1 calc R . .
H24B H 0.4223 1.1098 0.7565 0.085 Uiso 1 1 calc R . .
O1 O 0.8433(3) 1.02090(13) 0.65940(18) 0.0561(7) Uani 1 1 d . . .
C25 C 0.8979(5) 1.0018(3) 0.7476(3) 0.0822(16) Uani 1 1 d . . .
H25A H 0.8525 0.9641 0.7649 0.099 Uiso 1 1 calc R . .
H25B H 0.8892 1.0363 0.7890 0.099 Uiso 1 1 calc R . .
C26 C 1.0364(6) 0.9869(4) 0.7483(4) 0.135(3) Uani 1 1 d U . .
H26A H 1.0599 0.9465 0.7787 0.162 Uiso 1 1 calc R . .
H26B H 1.0918 1.0208 0.7777 0.162 Uiso 1 1 calc R . .
C27 C 1.0508(6) 0.9823(4) 0.6549(4) 0.135(3) Uani 1 1 d U . .
H27A H 1.1359 0.9984 0.6462 0.162 Uiso 1 1 calc R . .
H27B H 1.0425 0.9379 0.6351 0.162 Uiso 1 1 calc R . .
C28 C 0.9477(4) 1.0211(3) 0.6068(3) 0.0728(14) Uani 1 1 d . . .
H28A H 0.9176 1.0029 0.5487 0.087 Uiso 1 1 calc R . .
H28B H 0.9782 1.0647 0.5997 0.087 Uiso 1 1 calc R . .

loop_
_atom_site_aniso_label
_atom_site_aniso_U_11
_atom_site_aniso_U_22
_atom_site_aniso_U_33
_atom_site_aniso_U_23
_atom_site_aniso_U_13
_atom_site_aniso_U_12
Y1 0.0454(2) 0.0322(2) 0.0390(2) -0.00062(17) 0.01072(16) -0.00431(19)
S1 0.0460(6) 0.0390(5) 0.0403(5) -0.0003(4) 0.0136(5) 0.0005(4)
N1 0.0439(19) 0.0331(18) 0.0386(17) 0.0014(14) 0.0150(14) 0.0002(14)
N2 0.060(2) 0.036(2) 0.0411(19) -0.0045(15) 0.0179(16) -0.0028(16)
N3 0.064(2) 0.042(2) 0.0340(17) 0.0030(16) 0.0110(17) -0.0098(17)
C1 0.091(5) 0.043(3) 0.112(5) 0.006(3) -0.030(4) -0.029(3)
C2 0.086(4) 0.047(3) 0.091(4) 0.005(3) 0.032(3) -0.018(3)
C3 0.091(4) 0.041(3) 0.059(3) 0.009(2) -0.004(3) -0.014(3)
C4 0.067(4) 0.036(3) 0.110(4) 0.000(3) 0.010(4) 0.002(2)
C5 0.142(6) 0.040(3) 0.074(4) -0.011(3) 0.024(4) -0.019(3)
C6 0.048(3) 0.037(2) 0.044(2) -0.0054(18) 0.0122(19) 0.0016(19)
C7 0.068(3) 0.057(3) 0.057(3) 0.000(2) 0.029(2) 0.014(2)
C8 0.070(3) 0.058(3) 0.089(4) 0.000(3) 0.031(3) 0.026(3)
C9 0.068(3) 0.054(3) 0.081(3) 0.020(2) 0.026(3) 0.027(2)
C10 0.051(3) 0.045(2) 0.060(3) 0.013(2) 0.017(2) 0.013(2)
C11 0.040(2) 0.035(2) 0.046(2) 0.0033(18) 0.0095(18) -0.0001(18)
C12 0.043(2) 0.036(2) 0.041(2) 0.0042(19) 0.0085(18) -0.0013(19)
C13 0.055(3) 0.036(2) 0.043(2) 0.0040(18) 0.0159(19) -0.0025(19)
C14 0.071(3) 0.047(3) 0.063(3) 0.011(2) 0.023(2) 0.001(2)
C15 0.104(5) 0.049(3) 0.081(3) 0.011(2) 0.033(3) -0.014(3)
C16 0.098(5) 0.069(4) 0.112(4) 0.002(3) 0.048(4) -0.032(3)
C17 0.052(3) 0.086(4) 0.136(5) 0.007(4) 0.005(3) -0.013(3)
C18 0.052(3) 0.057(3) 0.094(4) 0.005(3) 0.008(3) -0.001(2)
C19 0.078(3) 0.043(2) 0.043(2) -0.0011(19) 0.028(2) 0.000(2)
C20 0.085(4) 0.118(4) 0.051(3) -0.029(3) 0.005(3) 0.022(3)
C21 0.107(5) 0.132(5) 0.062(3) -0.041(3) 0.006(3) 0.011(4)
C22 0.102(4) 0.075(4) 0.079(3) -0.025(3) 0.038(3) 0.004(3)
C23 0.082(4) 0.095(4) 0.086(4) -0.028(3) 0.032(3) 0.016(3)
C24 0.061(3) 0.093(4) 0.062(3) -0.030(3) 0.021(2) 0.005(3)
O1 0.0418(18) 0.0700(19) 0.0585(18) 0.0051(15) 0.0143(15) -0.0035(14)
C25 0.053(3) 0.132(5) 0.059(3) 0.006(3) 0.000(2) 0.000(3)
C26 0.057(4) 0.259(9) 0.089(4) 0.054(5) 0.014(3) 0.026(5)
C27 0.063(4) 0.228(8) 0.121(5) 0.053(6) 0.034(4) 0.035(5)
C28 0.042(3) 0.106(4) 0.074(3) 0.006(3) 0.022(3) -0.008(3)

loop_
_atom_type_symbol
_atom_type_description
_atom_type_scat_dispersion_real
_atom_type_scat_dispersion_imag
_atom_type_scat_source
C C 0.0033 0.0016 'International Tables Vol C Tables 4.2.6.8 and 6.1.1.4'
N N 0.0061 0.0033 'International Tables Vol C Tables 4.2.6.8 and 6.1.1.4'
O O 0.0106 0.0060 'International Tables Vol C Tables 4.2.6.8 and 6.1.1.4'
H H 0.0000 0.0000 'International Tables Vol C Tables 4.2.6.8 and 6.1.1.4'
S S 0.1246 0.1234 'International Tables Vol C Tables 4.2.6.8 and 6.1.1.4'
Y Y -2.7962 3.5667 'International Tables Vol C Tables 4.2.6.8 and 6.1.1.4'

loop_
_geom_angle_atom_site_label_1
_geom_angle_atom_site_label_2
_geom_angle_atom_site_label_3
_geom_angle
_geom_angle_site_symmetry_1
_geom_angle_site_symmetry_3
_geom_angle_publ_flag
N1 Y1 N2 56.23(10) . . ?
N1 Y1 O1 76.23(10) . . ?
N2 Y1 O1 86.43(10) . . ?
N1 Y1 C3 164.30(12) . . ?
N2 Y1 C3 135.74(14) . . ?
O1 Y1 C3 111.49(14) . . ?
N1 Y1 C4 156.64(14) . . ?
N2 Y1 C4 106.05(15) . . ?
O1 Y1 C4 120.84(13) . . ?
C3 Y1 C4 29.84(13) . . ?
N1 Y1 C2 154.18(15) . . ?
N2 Y1 C2 136.28(14) . . ?
O1 Y1 C2 81.90(15) . . ?
C3 Y1 C2 29.59(14) . . ?
C4 Y1 C2 49.07(16) . . ?
N1 Y1 C5 146.25(14) . . ?
N2 Y1 C5 91.11(13) . . ?
O1 Y1 C5 95.17(18) . . ?
C3 Y1 C5 48.77(15) . . ?
C4 Y1 C5 29.65(15) . . ?
C2 Y1 C5 48.68(16) . . ?
N1 Y1 C1 144.69(14) . . ?
N2 Y1 C1 107.22(16) . . ?
O1 Y1 C1 71.46(15) . . ?
C3 Y1 C1 48.96(15) . . ?
C4 Y1 C1 49.46(17) . . ?
C2 Y1 C1 29.35(14) . . ?
C5 Y1 C1 30.04(16) . . ?
N1 Y1 S1 69.73(7) . . ?
N2 Y1 S1 125.92(8) . . ?
O1 Y1 S1 82.72(7) . . ?
C3 Y1 S1 97.10(11) . . ?
C4 Y1 S1 124.87(13) . . ?
C2 Y1 S1 94.22(12) . . ?
C5 Y1 S1 142.47(12) . . ?
C1 Y1 S1 118.68(17) . . ?
N1 Y1 C12 28.25(10) . . ?
N2 Y1 C12 27.98(9) . . ?
O1 Y1 C12 80.38(10) . . ?
C3 Y1 C12 161.93(15) . . ?
C4 Y1 C12 132.44(15) . . ?
C2 Y1 C12 157.00(16) . . ?
C5 Y1 C12 118.74(13) . . ?
C1 Y1 C12 129.11(15) . . ?
S1 Y1 C12 97.95(8) . . ?
N1 Y1 S1 83.41(8) . 3_676 ?
N2 Y1 S1 88.72(8) . 3_676 ?
O1 Y1 S1 158.20(7) . 3_676 ?
C3 Y1 S1 86.57(12) . 3_676 ?
C4 Y1 S1 80.91(12) . 3_676 ?
C2 Y1 S1 115.53(14) . 3_676 ?
C5 Y1 S1 106.17(17) . 3_676 ?
C1 Y1 S1 130.15(13) . 3_676 ?
S1 Y1 S1 82.99(3) . 3_676 ?
C12 Y1 S1 85.40(8) . 3_676 ?
C6 S1 Y1 96.12(12) . . ?
C6 S1 Y1 110.11(13) . 3_676 ?
Y1 S1 Y1 97.01(3) . 3_676 ?
C12 N1 C11 128.8(3) . . ?
C12 N1 Y1 96.5(2) . . ?
C11 N1 Y1 122.9(2) . . ?
C12 N2 C19 122.9(3) . . ?
C12 N2 Y1 94.2(2) . . ?
C19 N2 Y1 139.8(2) . . ?
C12 N3 C13 121.6(3) . . ?
C12 N3 H3' 110(3) . . ?
C13 N3 H3' 119(3) . . ?
C2 C1 C5 106.6(5) . . ?
C2 C1 Y1 74.6(3) . . ?
C5 C1 Y1 74.4(3) . . ?
C2 C1 H1A 126.7 . . ?
C5 C1 H1A 126.7 . . ?
Y1 C1 H1A 116.6 . . ?
C3 C2 C1 109.0(5) . . ?
C3 C2 Y1 74.1(3) . . ?
C1 C2 Y1 76.1(3) . . ?
C3 C2 H2A 125.5 . . ?
C1 C2 H2A 125.5 . . ?
Y1 C2 H2A 116.3 . . ?
C2 C3 C4 108.8(4) . . ?
C2 C3 Y1 76.3(3) . . ?
C4 C3 Y1 75.9(2) . . ?
C2 C3 H3A 125.6 . . ?
C4 C3 H3A 125.6 . . ?
Y1 C3 H3A 114.4 . . ?
C5 C4 C3 107.0(5) . . ?
C5 C4 Y1 75.7(3) . . ?
C3 C4 Y1 74.3(2) . . ?
C5 C4 H4A 126.5 . . ?
C3 C4 H4A 126.5 . . ?
Y1 C4 H4A 115.8 . . ?
C4 C5 C1 108.7(5) . . ?
C4 C5 Y1 74.7(3) . . ?
C1 C5 Y1 75.5(3) . . ?
C4 C5 H5A 125.7 . . ?
C1 C5 H5A 125.7 . . ?
Y1 C5 H5A 116.1 . . ?
C7 C6 C11 119.2(4) . . ?
C7 C6 S1 119.8(3) . . ?
C11 C6 S1 121.0(3) . . ?
C8 C7 C6 121.6(4) . . ?
C8 C7 H7A 119.2 . . ?
C6 C7 H7A 119.2 . . ?
C9 C8 C7 119.1(4) . . ?
C9 C8 H8A 120.5 . . ?
C7 C8 H8A 120.5 . . ?
C10 C9 C8 120.7(4) . . ?
C10 C9 H9A 119.7 . . ?
C8 C9 H9A 119.7 . . ?
C9 C10 C11 121.9(4) . . ?
C9 C10 H10A 119.0 . . ?
C11 C10 H10A 119.0 . . ?
C10 C11 N1 126.9(3) . . ?
C10 C11 C6 117.5(3) . . ?
N1 C11 C6 115.4(3) . . ?
N2 C12 N1 113.1(3) . . ?
N2 C12 N3 124.1(3) . . ?
N1 C12 N3 122.9(3) . . ?
N2 C12 Y1 57.84(18) . . ?
N1 C12 Y1 55.24(17) . . ?
N3 C12 Y1 177.6(3) . . ?
N3 C13 C14 109.3(3) . . ?
N3 C13 C18 112.1(3) . . ?
C14 C13 C18 111.3(3) . . ?
N3 C13 H13A 108.0 . . ?
C14 C13 H13A 108.0 . . ?
C18 C13 H13A 108.0 . . ?
C13 C14 C15 113.2(4) . . ?
C13 C14 H14A 108.9 . . ?
C15 C14 H14A 108.9 . . ?
C13 C14 H14B 108.9 . . ?
C15 C14 H14B 108.9 . . ?
H14A C14 H14B 107.7 . . ?
C16 C15 C14 110.0(4) . . ?
C16 C15 H15A 109.7 . . ?
C14 C15 H15A 109.7 . . ?
C16 C15 H15B 109.7 . . ?
C14 C15 H15B 109.7 . . ?
H15A C15 H15B 108.2 . . ?
C15 C16 C17 111.5(4) . . ?
C15 C16 H16A 109.3 . . ?
C17 C16 H16A 109.3 . . ?
C15 C16 H16B 109.3 . . ?
C17 C16 H16B 109.3 . . ?
H16A C16 H16B 108.0 . . ?
C16 C17 C18 110.7(4) . . ?
C16 C17 H17A 109.5 . . ?
C18 C17 H17A 109.5 . . ?
C16 C17 H17B 109.5 . . ?
C18 C17 H17B 109.5 . . ?
H17A C17 H17B 108.1 . . ?
C13 C18 C17 112.0(4) . . ?
C13 C18 H18A 109.2 . . ?
C17 C18 H18A 109.2 . . ?
C13 C18 H18B 109.2 . . ?
C17 C18 H18B 109.2 . . ?
H18A C18 H18B 107.9 . . ?
N2 C19 C24 111.0(3) . . ?
N2 C19 C20 110.4(4) . . ?
C24 C19 C20 110.9(4) . . ?
N2 C19 H19A 108.2 . . ?
C24 C19 H19A 108.2 . . ?
C20 C19 H19A 108.2 . . ?
C19 C20 C21 112.6(4) . . ?
C19 C20 H20A 109.1 . . ?
C21 C20 H20A 109.1 . . ?
C19 C20 H20B 109.1 . . ?
C21 C20 H20B 109.1 . . ?
H20A C20 H20B 107.8 . . ?
C22 C21 C20 112.1(4) . . ?
C22 C21 H21A 109.2 . . ?
C20 C21 H21A 109.2 . . ?
C22 C21 H21B 109.2 . . ?
C20 C21 H21B 109.2 . . ?
H21A C21 H21B 107.9 . . ?
C21 C22 C23 111.6(4) . . ?
C21 C22 H22A 109.3 . . ?
C23 C22 H22A 109.3 . . ?
C21 C22 H22B 109.3 . . ?
C23 C22 H22B 109.3 . . ?
H22A C22 H22B 108.0 . . ?
C22 C23 C24 110.2(4) . . ?
C22 C23 H23A 109.6 . . ?
C24 C23 H23A 109.6 . . ?
C22 C23 H23B 109.6 . . ?
C24 C23 H23B 109.6 . . ?
H23A C23 H23B 108.1 . . ?
C19 C24 C23 111.9(4) . . ?
C19 C24 H24A 109.2 . . ?
C23 C24 H24A 109.2 . . ?
C19 C24 H24B 109.2 . . ?
C23 C24 H24B 109.2 . . ?
H24A C24 H24B 107.9 . . ?
C25 O1 C28 108.0(3) . . ?
C25 O1 Y1 126.2(3) . . ?
C28 O1 Y1 125.8(3) . . ?
O1 C25 C26 107.5(4) . . ?
O1 C25 H25A 110.2 . . ?
C26 C25 H25A 110.2 . . ?
O1 C25 H25B 110.2 . . ?
C26 C25 H25B 110.2 . . ?
H25A C25 H25B 108.5 . . ?
C25 C26 C27 105.1(5) . . ?
C25 C26 H26A 110.7 . . ?
C27 C26 H26A 110.7 . . ?
C25 C26 H26B 110.7 . . ?
C27 C26 H26B 110.7 . . ?
H26A C26 H26B 108.8 . . ?
C28 C27 C26 106.2(5) . . ?
C28 C27 H27A 110.5 . . ?
C26 C27 H27A 110.5 . . ?
C28 C27 H27B 110.5 . . ?
C26 C27 H27B 110.5 . . ?
H27A C27 H27B 108.7 . . ?
C27 C28 O1 105.7(4) . . ?
C27 C28 H28A 110.6 . . ?
O1 C28 H28A 110.6 . . ?
C27 C28 H28B 110.6 . . ?
O1 C28 H28B 110.6 . . ?
H28A C28 H28B 108.7 . . ?

loop_
_geom_bond_atom_site_label_1
_geom_bond_atom_site_label_2
_geom_bond_distance
_geom_bond_site_symmetry_2
_geom_bond_publ_flag
Y1 N1 2.320(3) . ?
Y1 N2 2.382(3) . ?
Y1 O1 2.435(3) . ?
Y1 C3 2.652(4) . ?
Y1 C4 2.672(4) . ?
Y1 C2 2.680(4) . ?
Y1 C5 2.685(4) . ?
Y1 C1 2.699(4) . ?
Y1 S1 2.7899(11) . ?
Y1 C12 2.806(4) . ?
Y1 S1 2.8377(13) 3_676 ?
S1 C6 1.781(4) . ?
S1 Y1 2.8376(13) 3_676 ?
N1 C12 1.337(4) . ?
N1 C11 1.396(4) . ?
N2 C12 1.320(4) . ?
N2 C19 1.460(4) . ?
N3 C12 1.378(4) . ?
N3 C13 1.457(5) . ?
N3 H3' 0.842(18) . ?
C1 C2 1.363(6) . ?
C1 C5 1.395(7) . ?
C1 H1A 0.9300 . ?
C2 C3 1.362(6) . ?
C2 H2A 0.9300 . ?
C3 C4 1.371(6) . ?
C3 H3A 0.9300 . ?
C4 C5 1.371(7) . ?
C4 H4A 0.9300 . ?
C5 H5A 0.9300 . ?
C6 C7 1.388(5) . ?
C6 C11 1.418(5) . ?
C7 C8 1.377(5) . ?
C7 H7A 0.9300 . ?
C8 C9 1.375(5) . ?
C8 H8A 0.9300 . ?
C9 C10 1.363(5) . ?
C9 H9A 0.9300 . ?
C10 C11 1.395(5) . ?
C10 H10A 0.9300 . ?
C13 C14 1.508(5) . ?
C13 C18 1.509(6) . ?
C13 H13A 0.9800 . ?
C14 C15 1.511(6) . ?
C14 H14A 0.9700 . ?
C14 H14B 0.9700 . ?
C15 C16 1.501(7) . ?
C15 H15A 0.9700 . ?
C15 H15B 0.9700 . ?
C16 C17 1.516(7) . ?
C16 H16A 0.9700 . ?
C16 H16B 0.9700 . ?
C17 C18 1.526(6) . ?
C17 H17A 0.9700 . ?
C17 H17B 0.9700 . ?
C18 H18A 0.9700 . ?
C18 H18B 0.9700 . ?
C19 C24 1.488(6) . ?
C19 C20 1.506(6) . ?
C19 H19A 0.9800 . ?
C20 C21 1.544(6) . ?
C20 H20A 0.9700 . ?
C20 H20B 0.9700 . ?
C21 C22 1.473(7) . ?
C21 H21A 0.9700 . ?
C21 H21B 0.9700 . ?
C22 C23 1.498(7) . ?
C22 H22A 0.9700 . ?
C22 H22B 0.9700 . ?
C23 C24 1.542(5) . ?
C23 H23A 0.9700 . ?
C23 H23B 0.9700 . ?
C24 H24A 0.9700 . ?
C24 H24B 0.9700 . ?
O1 C25 1.433(5) . ?
O1 C28 1.448(5) . ?
C25 C26 1.463(7) . ?
C25 H25A 0.9700 . ?
C25 H25B 0.9700 . ?
C26 C27 1.465(7) . ?
C26 H26A 0.9700 . ?
C26 H26B 0.9700 . ?
C27 C28 1.439(7) . ?
C27 H27A 0.9700 . ?
C27 H27B 0.9700 . ?
C28 H28A 0.9700 . ?
C28 H28B 0.9700 . ?
